data_7108330
loop_
_publ_author_name
'Manuel Iglesias'
'Maria Perez-Nicolas'
'Pablo J. Sanz Miguel'
'Victor Polo'
'Francisco J. Fernandez-Alvarez'
'Jesus J. Perez-Torrente'
'Luis A. Oro'

_publ_section_title
;
 A synthon for a 14-electron Ir(III) species: catalyst for highly
 selective beta-(Z) hydrosilylation of terminal alkynes
;
_journal_name_full Chem.Commun.
_journal_page_first 9480
_journal_paper_doi 10.1039/c2cc34931k
_journal_volume 48
_journal_year 2012
_chemical_absolute_configuration ad
_chemical_formula_moiety 'C13 H20 I2 Ir N4 O2, B F4, C3 H6 O'
_chemical_formula_sum 'C16 H26 B F4 I2 Ir N4 O3'
_chemical_formula_weight 855.22
_chemical_name_systematic
;
?
;
_space_group_IT_number 33
_symmetry_cell_setting orthorhombic
_symmetry_space_group_name_Hall 'P 2c -2n'
_symmetry_space_group_name_H-M 'P n a 21'
_atom_sites_solution_hydrogens geom
_atom_sites_solution_primary direct
_atom_sites_solution_secondary difmap
_audit_creation_date 2012-02-28T21:02:42-00:00
_audit_creation_method 'WinGX routine CIF_UPDATE'
_cell_angle_alpha 90
_cell_angle_beta 90
_cell_angle_gamma 90
_cell_formula_units_Z 4
_cell_length_a 19.5550(14)
_cell_length_b 10.6594(8)
_cell_length_c 11.3757(8)
_cell_measurement_reflns_used 6159
_cell_measurement_temperature 100(2)
_cell_measurement_theta_max 29.57
_cell_measurement_theta_min 2.18
_cell_volume 2371.2(3)
_computing_cell_refinement 'Bruker SAINT'
_computing_data_collection 'Bruker APEX2'
_computing_data_reduction 'Bruker SAINT'
_computing_molecular_graphics 'Bruker SHELXTL'
_computing_publication_material 'Bruker SHELXTL'
_computing_structure_refinement 'SHELXL-97 (Sheldrick, 2008)'
_computing_structure_solution 'SHELXS-97 (Sheldrick, 2008)'
_diffrn_ambient_temperature 100(2)
_diffrn_measured_fraction_theta_full 1
_diffrn_measured_fraction_theta_max 0.96
_diffrn_measurement_device_type 'Bruker APEX CCD'
_diffrn_measurement_method '\f and \w scans'
_diffrn_radiation_monochromator graphite
_diffrn_radiation_type MoK\a
_diffrn_radiation_wavelength 0.71073
_diffrn_reflns_av_R_equivalents 0.0567
_diffrn_reflns_av_unetI/netI 0.034
_diffrn_reflns_limit_h_max 25
_diffrn_reflns_limit_h_min -26
_diffrn_reflns_limit_k_max 14
_diffrn_reflns_limit_k_min -13
_diffrn_reflns_limit_l_max 15
_diffrn_reflns_limit_l_min -15
_diffrn_reflns_number 24968
_diffrn_reflns_theta_full 25
_diffrn_reflns_theta_max 29.57
_diffrn_reflns_theta_min 2.18
_exptl_absorpt_coefficient_mu 8.291
_exptl_absorpt_correction_T_max 0.7454
_exptl_absorpt_correction_T_min 0.6177
_exptl_absorpt_correction_type multi-scan
_exptl_absorpt_process_details sadabs
_exptl_crystal_colour orange
_exptl_crystal_density_diffrn 2.396
_exptl_crystal_density_method 'not measured'
_exptl_crystal_description blocks
_exptl_crystal_F_000 1592
_exptl_crystal_size_max 0.2
_exptl_crystal_size_mid 0.15
_exptl_crystal_size_min 0.15
_refine_diff_density_max 1.517
_refine_diff_density_min -1.284
_refine_diff_density_rms 0.151
_refine_ls_abs_structure_details 'Flack H D (1983), Acta Cryst. A39, 876-881, 2815 Friedel Pairs'
_refine_ls_abs_structure_Flack 0.008(5)
_refine_ls_extinction_method none
_refine_ls_goodness_of_fit_ref 1.023
_refine_ls_hydrogen_treatment constr
_refine_ls_matrix_type full
_refine_ls_number_parameters 284
_refine_ls_number_reflns 6159
_refine_ls_number_restraints 1
_refine_ls_restrained_S_all 1.022
_refine_ls_R_factor_all 0.0261
_refine_ls_R_factor_gt 0.0252
_refine_ls_shift/su_max 0.001
_refine_ls_shift/su_mean 0
_refine_ls_structure_factor_coef Fsqd
_refine_ls_weighting_details 'calc w=1/[\s^2^(Fo^2^)+(0.0457P)^2^+0.0000P] where P=(Fo^2^+2Fc^2^)/3'
_refine_ls_weighting_scheme calc
_refine_ls_wR_factor_gt 0.0646
_refine_ls_wR_factor_ref 0.065
_reflns_number_gt 5962
_reflns_number_total 6159
_reflns_threshold_expression >2sigma(I)
_cod_data_source_file c2cc34931k.txt
_cod_data_source_block 1
_cod_original_sg_symbol_H-M Pna2(1)
_cod_database_code 7108330
_refine_ls_number_parmeters 284

loop_
_symmetry_equiv_pos_as_xyz
'x, y, z'
'-x, -y, z+1/2'
'-x+1/2, y+1/2, z+1/2'
'x+1/2, -y+1/2, z'

loop_
_atom_site_label
_atom_site_type_symbol
_atom_site_fract_x
_atom_site_fract_y
_atom_site_fract_z
_atom_site_U_iso_or_equiv
_atom_site_adp_type
_atom_site_occupancy
_atom_site_symmetry_multiplicity
_atom_site_calc_flag
_atom_site_refinement_flags
Ir1 Ir 0.717726(7) 0.754472(13) 0.52438(3) 0.01260(5) Uani 1 1 d .
I1 I 0.761181(14) 0.52072(2) 0.56609(3) 0.02096(7) Uani 1 1 d .
I2 I 0.674382(14) 0.98646(2) 0.48048(2) 0.01827(6) Uani 1 1 d .
N11 N 0.84148(18) 0.8615(3) 0.6393(3) 0.0189(7) Uani 1 1 d .
C12 C 0.7787(2) 0.8091(4) 0.6507(4) 0.0156(8) Uani 1 1 d .
N13 N 0.7707(2) 0.7913(4) 0.7678(4) 0.0202(8) Uani 1 1 d .
C14 C 0.8288(2) 0.8298(4) 0.8272(4) 0.0238(10) Uani 1 1 d .
H14 H 0.8358 0.8261 0.9097 0.029 Uiso 1 1 calc R
C15 C 0.8731(2) 0.8731(4) 0.7479(4) 0.0241(9) Uani 1 1 d .
H15 H 0.9176 0.9054 0.7629 0.029 Uiso 1 1 calc R
N21 N 0.85204(17) 0.8383(4) 0.4302(3) 0.0186(7) Uani 1 1 d .
C22 C 0.7927(2) 0.7756(4) 0.4136(4) 0.0166(8) Uani 1 1 d .
N23 N 0.7984(2) 0.7238(4) 0.3050(4) 0.0192(7) Uani 1 1 d .
C24 C 0.8597(3) 0.7578(4) 0.2536(5) 0.0229(10) Uani 1 1 d .
H24 H 0.875 0.7352 0.1772 0.027 Uiso 1 1 calc R
C25 C 0.8937(2) 0.8290(5) 0.3320(4) 0.0224(9) Uani 1 1 d .
H25 H 0.9376 0.8656 0.322 0.027 Uiso 1 1 calc R
C31 C 0.8669(2) 0.9164(4) 0.5321(4) 0.0214(8) Uani 1 1 d .
H311 H 0.917 0.9282 0.5386 0.026 Uiso 1 1 calc R
H312 H 0.8458 1 0.521 0.026 Uiso 1 1 calc R
C41 C 0.7092(3) 0.7404(4) 0.8215(5) 0.0244(11) Uani 1 1 d .
H411 H 0.7084 0.7631 0.9059 0.029 Uiso 1 1 calc R
H412 H 0.7101 0.6478 0.8158 0.029 Uiso 1 1 calc R
C42 C 0.6446(2) 0.7900(5) 0.7623(4) 0.0215(9) Uani 1 1 d .
H421 H 0.6048 0.7742 0.8139 0.026 Uiso 1 1 calc R
H422 H 0.6487 0.8818 0.7511 0.026 Uiso 1 1 calc R
O43 O 0.63326(17) 0.7311(3) 0.6502(3) 0.0172(6) Uani 1 1 d .
C44 C 0.5978(2) 0.6126(4) 0.6633(5) 0.0256(10) Uani 1 1 d .
H441 H 0.6244 0.5571 0.7145 0.038 Uiso 1 1 calc R
H442 H 0.5923 0.5732 0.586 0.038 Uiso 1 1 calc R
H443 H 0.5527 0.6272 0.6981 0.038 Uiso 1 1 calc R
C51 C 0.7457(2) 0.6460(5) 0.2522(4) 0.0238(9) Uani 1 1 d .
H511 H 0.7456 0.563 0.2912 0.029 Uiso 1 1 calc R
H512 H 0.7567 0.6328 0.1682 0.029 Uiso 1 1 calc R
C52 C 0.6752(2) 0.7031(5) 0.2618(4) 0.0212(9) Uani 1 1 d .
H521 H 0.6771 0.7931 0.2405 0.025 Uiso 1 1 calc R
H522 H 0.6436 0.6604 0.2069 0.025 Uiso 1 1 calc R
O53 O 0.65076(15) 0.6895(3) 0.3810(3) 0.0178(6) Uani 1 1 d .
C54 C 0.5782(2) 0.7207(5) 0.3826(5) 0.0222(9) Uani 1 1 d .
H541 H 0.5706 0.798 0.3379 0.033 Uiso 1 1 calc R
H542 H 0.5632 0.7328 0.464 0.033 Uiso 1 1 calc R
H543 H 0.552 0.6521 0.3469 0.033 Uiso 1 1 calc R
B1 B 0.4899(2) 0.3469(4) 0.5266(5) 0.0217(9) Uani 1 1 d .
F11 F 0.54027(17) 0.2572(3) 0.5228(8) 0.0389(8) Uani 1 1 d .
F12 F 0.48945(15) 0.4089(3) 0.6335(2) 0.0296(6) Uani 1 1 d .
F13 F 0.42545(15) 0.2921(3) 0.5105(3) 0.0352(7) Uani 1 1 d .
F14 F 0.50064(18) 0.4339(3) 0.4365(3) 0.0398(7) Uani 1 1 d .
O61 O 0.46743(17) 0.7851(4) 0.5812(4) 0.0345(9) Uani 1 1 d .
C62 C 0.4635(2) 0.8991(5) 0.5853(5) 0.0267(10) Uani 1 1 d .
C63 C 0.4644(4) 0.9671(9) 0.6984(7) 0.062(2) Uani 1 1 d .
H631 H 0.4193 1.004 0.713 0.093 Uiso 1 1 calc R
H632 H 0.4988 1.0338 0.6954 0.093 Uiso 1 1 calc R
H633 H 0.4757 0.9087 0.762 0.093 Uiso 1 1 calc R
C64 C 0.4569(3) 0.9761(5) 0.4762(7) 0.0348(11) Uani 1 1 d .
H641 H 0.5021 1.007 0.4527 0.052 Uiso 1 1 calc R
H642 H 0.4266 1.0474 0.4912 0.052 Uiso 1 1 calc R
H643 H 0.4378 0.9244 0.413 0.052 Uiso 1 1 calc R

loop_
_atom_site_aniso_label
_atom_site_aniso_U_11
_atom_site_aniso_U_22
_atom_site_aniso_U_33
_atom_site_aniso_U_23
_atom_site_aniso_U_13
_atom_site_aniso_U_12
Ir1 0.01311(7) 0.01225(7) 0.01243(7) -0.00049(5) 0.00044(6) -0.00153(4)
I1 0.02474(13) 0.01428(13) 0.02387(13) -0.00041(12) -0.00259(12) 0.00242(9)
I2 0.02228(12) 0.01330(12) 0.01925(12) 0.00037(12) -0.00329(11) -0.00016(9)
N11 0.0190(16) 0.0174(17) 0.0201(18) -0.0044(15) -0.0039(15) -0.0006(13)
C12 0.0157(18) 0.0151(19) 0.0160(19) -0.0026(16) 0.0004(16) 0.0040(14)
N13 0.0227(18) 0.021(2) 0.0171(19) -0.0022(16) -0.0014(15) 0.0036(16)
C14 0.028(2) 0.024(2) 0.019(2) -0.0082(18) -0.0097(19) 0.0066(17)
C15 0.025(2) 0.023(2) 0.025(2) -0.0083(18) -0.0087(19) 0.0028(18)
N21 0.0167(16) 0.0188(17) 0.0202(18) 0.0034(14) 0.0009(14) -0.0017(13)
C22 0.020(2) 0.0159(18) 0.014(2) 0.0003(17) 0.0020(16) -0.0004(16)
N23 0.0205(17) 0.0225(18) 0.0146(19) -0.0011(16) 0.0037(16) 0.0018(16)
C24 0.022(2) 0.026(2) 0.020(2) 0.0052(17) 0.008(2) 0.0050(16)
C25 0.0163(18) 0.025(2) 0.025(2) 0.0074(19) 0.0036(18) 0.0033(16)
C31 0.0193(17) 0.0195(18) 0.025(2) -0.0016(19) -0.0043(18) -0.0061(15)
C41 0.029(3) 0.029(3) 0.014(2) 0.0013(17) 0.000(2) 0.0024(17)
C42 0.025(2) 0.023(2) 0.017(2) -0.0015(18) 0.0034(18) 0.0014(18)
O43 0.0185(15) 0.0179(14) 0.0152(15) 0.0002(12) 0.0027(13) -0.0038(11)
C44 0.025(2) 0.019(2) 0.032(2) 0.0047(19) 0.009(2) -0.0073(17)
C51 0.025(2) 0.026(2) 0.021(2) -0.0064(19) 0.0010(18) 0.0000(18)
C52 0.025(2) 0.022(2) 0.016(2) -0.0013(17) -0.0005(17) 0.0004(18)
O53 0.0167(13) 0.0185(15) 0.0181(14) -0.0013(12) -0.0009(12) -0.0025(12)
C54 0.0151(19) 0.024(2) 0.027(2) -0.001(2) -0.0024(18) -0.0003(17)
B1 0.026(2) 0.020(2) 0.0190(19) 0.000(2) -0.007(2) 0.0016(17)
F11 0.0358(16) 0.0312(16) 0.050(2) -0.0033(15) -0.001(2) 0.0132(12)
F12 0.0357(15) 0.0305(15) 0.0225(14) -0.0053(12) -0.0009(13) -0.0052(13)
F13 0.0287(13) 0.0376(16) 0.0393(19) -0.0108(15) -0.0075(14) -0.0032(12)
F14 0.0499(19) 0.0375(17) 0.0320(16) 0.0111(14) 0.0163(15) 0.0088(15)
O61 0.031(2) 0.0287(19) 0.044(2) 0.003(2) 0.0092(18) -0.0037(14)
C62 0.0161(19) 0.034(3) 0.030(3) -0.008(2) 0.0052(19) -0.0029(16)
C63 0.068(5) 0.076(6) 0.042(4) -0.031(4) -0.002(4) -0.001(4)
C64 0.033(2) 0.029(3) 0.042(3) 0.003(3) 0.005(3) -0.005(2)

loop_
_atom_type_symbol
_atom_type_description
_atom_type_scat_dispersion_real
_atom_type_scat_dispersion_imag
_atom_type_scat_source
C C 0.0033 0.0016 'International Tables Vol C Tables 4.2.6.8 and 6.1.1.4'
H H 0 0 'International Tables Vol C Tables 4.2.6.8 and 6.1.1.4'
N N 0.0061 0.0033 'International Tables Vol C Tables 4.2.6.8 and 6.1.1.4'
O O 0.0106 0.006 'International Tables Vol C Tables 4.2.6.8 and 6.1.1.4'
B B 0.0013 0.0007 'International Tables Vol C Tables 4.2.6.8 and 6.1.1.4'
F F 0.0171 0.0103 'International Tables Vol C Tables 4.2.6.8 and 6.1.1.4'
I I -0.4742 1.8119 'International Tables Vol C Tables 4.2.6.8 and 6.1.1.4'
Ir Ir -1.4442 7.9887 'International Tables Vol C Tables 4.2.6.8 and 6.1.1.4'

loop_
_geom_angle_atom_site_label_1
_geom_angle_atom_site_label_2
_geom_angle_atom_site_label_3
_geom_angle
C22 Ir1 C12 88.99(19)
C22 Ir1 O43 179.75(19)
C12 Ir1 O43 90.76(16)
C22 Ir1 O53 90.25(17)
C12 Ir1 O53 178.68(15)
O43 Ir1 O53 89.99(12)
C22 Ir1 I2 90.63(14)
C12 Ir1 I2 93.16(12)
O43 Ir1 I2 89.33(8)
O53 Ir1 I2 87.93(8)
C22 Ir1 I1 89.04(14)
C12 Ir1 I1 87.34(12)
O43 Ir1 I1 91.01(8)
O53 Ir1 I1 91.57(8)
I2 Ir1 I1 179.396(18)
C12 N11 C15 110.9(4)
C12 N11 C31 124.1(4)
C15 N11 C31 124.3(4)
N13 C12 N11 104.8(4)
N13 C12 Ir1 127.7(3)
N11 C12 Ir1 127.2(3)
C12 N13 C14 110.1(4)
C12 N13 C41 124.1(4)
C14 N13 C41 125.8(4)
C15 C14 N13 107.9(4)
C15 C14 H14 126.1
N13 C14 H14 126.1
C14 C15 N11 106.3(4)
C14 C15 H15 126.8
N11 C15 H15 126.8
C22 N21 C25 110.9(4)
C22 N21 C31 124.4(4)
C25 N21 C31 124.4(4)
N21 C22 N23 104.9(4)
N21 C22 Ir1 127.8(4)
N23 C22 Ir1 127.2(4)
C22 N23 C24 110.5(4)
C22 N23 C51 123.3(4)
C24 N23 C51 126.1(4)
C25 C24 N23 107.2(4)
C25 C24 H24 126.4
N23 C24 H24 126.4
C24 C25 N21 106.5(4)
C24 C25 H25 126.8
N21 C25 H25 126.8
N11 C31 N21 111.9(3)
N11 C31 H311 109.2
N21 C31 H311 109.2
N11 C31 H312 109.2
N21 C31 H312 109.2
H311 C31 H312 107.9
N13 C41 C42 111.7(4)
N13 C41 H411 109.3
C42 C41 H411 109.3
N13 C41 H412 109.3
C42 C41 H412 109.3
H411 C41 H412 107.9
O43 C42 C41 111.6(4)
O43 C42 H421 109.3
C41 C42 H421 109.3
O43 C42 H422 109.3
C41 C42 H422 109.3
H421 C42 H422 108
C42 O43 C44 111.3(4)
C42 O43 Ir1 114.3(3)
C44 O43 Ir1 121.7(3)
O43 C44 H441 109.5
O43 C44 H442 109.5
H441 C44 H442 109.5
O43 C44 H443 109.5
H441 C44 H443 109.5
H442 C44 H443 109.5
N23 C51 C52 112.8(4)
N23 C51 H511 109
C52 C51 H511 109
N23 C51 H512 109
C52 C51 H512 109
H511 C51 H512 107.8
O53 C52 C51 109.3(4)
O53 C52 H521 109.8
C51 C52 H521 109.8
O53 C52 H522 109.8
C51 C52 H522 109.8
H521 C52 H522 108.3
C52 O53 C54 108.2(3)
C52 O53 Ir1 117.8(3)
C54 O53 Ir1 119.8(3)
O53 C54 H541 109.5
O53 C54 H542 109.5
H541 C54 H542 109.5
O53 C54 H543 109.5
H541 C54 H543 109.5
H542 C54 H543 109.5
F11 B1 F12 111.4(5)
F11 B1 F14 109.3(5)
F12 B1 F14 109.2(4)
F11 B1 F13 110.5(4)
F12 B1 F13 108.0(4)
F14 B1 F13 108.4(4)
O61 C62 C63 121.4(6)
O61 C62 C64 121.5(5)
C63 C62 C64 117.1(6)
C62 C63 H631 109.5
C62 C63 H632 109.5
H631 C63 H632 109.5
C62 C63 H633 109.5
H631 C63 H633 109.5
H632 C63 H633 109.5
C62 C64 H641 109.5
C62 C64 H642 109.5
H641 C64 H642 109.5
C62 C64 H643 109.5
H641 C64 H643 109.5
H642 C64 H643 109.5

loop_
_geom_bond_atom_site_label_1
_geom_bond_atom_site_label_2
_geom_bond_distance
Ir1 C22 1.946(5)
Ir1 C12 1.955(4)
Ir1 O43 2.200(3)
Ir1 O53 2.204(3)
Ir1 I2 2.6614(3)
Ir1 I1 2.6750(3)
N11 C12 1.356(5)
N11 C15 1.388(6)
N11 C31 1.441(6)
C12 N13 1.355(6)
N13 C14 1.383(6)
N13 C41 1.454(7)
C14 C15 1.333(7)
C14 H14 0.95
C15 H15 0.95
N21 C22 1.353(6)
N21 C25 1.387(6)
N21 C31 1.456(6)
C22 N23 1.357(6)
N23 C24 1.382(7)
N23 C51 1.453(6)
C24 C25 1.347(7)
C24 H24 0.95
C25 H25 0.95
C31 H311 0.99
C31 H312 0.99
C41 C42 1.526(7)
C41 H411 0.99
C41 H412 0.99
C42 O43 1.438(6)
C42 H421 0.99
C42 H422 0.99
O43 C44 1.449(5)
C44 H441 0.98
C44 H442 0.98
C44 H443 0.98
C51 C52 1.510(6)
C51 H511 0.99
C51 H512 0.99
C52 O53 1.445(5)
C52 H521 0.99
C52 H522 0.99
O53 C54 1.457(5)
C54 H541 0.98
C54 H542 0.98
C54 H543 0.98
B1 F11 1.374(5)
B1 F12 1.384(6)
B1 F14 1.398(6)
B1 F13 1.400(5)
O61 C62 1.218(7)
C62 C63 1.478(8)
C62 C64 1.493(9)
C63 H631 0.98
C63 H632 0.98
C63 H633 0.98
C64 H641 0.98
C64 H642 0.98
C64 H643 0.98

loop_
_geom_torsion_atom_site_label_1
_geom_torsion_atom_site_label_2
_geom_torsion_atom_site_label_3
_geom_torsion_atom_site_label_4
_geom_torsion
C15 N11 C12 N13 1.6(5)
C31 N11 C12 N13 -168.9(4)
C15 N11 C12 Ir1 -172.3(3)
C31 N11 C12 Ir1 17.3(6)
C22 Ir1 C12 N13 -161.4(4)
O43 Ir1 C12 N13 18.7(4)
I2 Ir1 C12 N13 108.0(4)
I1 Ir1 C12 N13 -72.3(4)
C22 Ir1 C12 N11 11.1(4)
O43 Ir1 C12 N11 -168.8(4)
I2 Ir1 C12 N11 -79.5(4)
I1 Ir1 C12 N11 100.2(4)
N11 C12 N13 C14 -1.3(5)
Ir1 C12 N13 C14 172.5(3)
N11 C12 N13 C41 177.9(4)
Ir1 C12 N13 C41 -8.3(7)
C12 N13 C14 C15 0.6(5)
C41 N13 C14 C15 -178.6(4)
N13 C14 C15 N11 0.4(5)
C12 N11 C15 C14 -1.3(5)
C31 N11 C15 C14 169.2(4)
C25 N21 C22 N23 1.7(5)
C31 N21 C22 N23 175.4(4)
C25 N21 C22 Ir1 178.1(3)
C31 N21 C22 Ir1 -8.2(6)
C12 Ir1 C22 N21 -15.3(4)
O53 Ir1 C22 N21 165.8(4)
I2 Ir1 C22 N21 77.8(4)
I1 Ir1 C22 N21 -102.7(4)
C12 Ir1 C22 N23 160.3(4)
O53 Ir1 C22 N23 -18.6(4)
I2 Ir1 C22 N23 -106.6(4)
I1 Ir1 C22 N23 72.9(4)
N21 C22 N23 C24 -2.0(5)
Ir1 C22 N23 C24 -178.5(3)
N21 C22 N23 C51 179.2(4)
Ir1 C22 N23 C51 2.8(7)
C22 N23 C24 C25 1.7(5)
C51 N23 C24 C25 -179.6(4)
N23 C24 C25 N21 -0.6(5)
C22 N21 C25 C24 -0.7(5)
C31 N21 C25 C24 -174.4(4)
C12 N11 C31 N21 -44.4(5)
C15 N11 C31 N21 146.4(4)
C22 N21 C31 N11 39.7(6)
C25 N21 C31 N11 -147.4(4)
C12 N13 C41 C42 -39.2(6)
C14 N13 C41 C42 139.8(5)
N13 C41 C42 O43 75.3(5)
C41 C42 O43 C44 84.4(5)
C41 C42 O43 Ir1 -58.2(4)
C12 Ir1 O43 C42 14.9(3)
O53 Ir1 O43 C42 -166.2(3)
I2 Ir1 O43 C42 -78.3(3)
I1 Ir1 O43 C42 102.2(3)
C12 Ir1 O43 C44 -123.4(3)
O53 Ir1 O43 C44 55.5(3)
I2 Ir1 O43 C44 143.4(3)
I1 Ir1 O43 C44 -36.1(3)
C22 N23 C51 C52 47.7(6)
C24 N23 C51 C52 -130.9(5)
N23 C51 C52 O53 -75.1(5)
C51 C52 O53 C54 -168.3(4)
C51 C52 O53 Ir1 51.9(4)
C22 Ir1 O53 C52 -10.2(3)
O43 Ir1 O53 C52 169.8(3)
I2 Ir1 O53 C52 80.4(3)
I1 Ir1 O53 C52 -99.2(3)
C22 Ir1 O53 C54 -145.3(3)
O43 Ir1 O53 C54 34.7(3)
I2 Ir1 O53 C54 -54.6(3)
I1 Ir1 O53 C54 125.7(3)
